data_4081048
loop_
_publ_author_name
'Konarev, Dmitri V.'
'Troyanov, Sergey I.'
'Nakano, Yoshiaki'
'Ustimenko, Ksenya A.'
'Otsuka, Akihiro'
'Yamochi, Hideki'
'Saito, Gunzi'
'Lyubovskaya, Rimma N.'

_publ_section_title
;
 Magnetic Coupling in the Fullerene Dimer
 {Co(Ph3P)(C6H5CN)}2(\m2-\h2:\h2-C60)2with Two Zerovalent Cobalt Atoms as
 Bridges
;
_journal_issue 15
_journal_name_full Organometallics
_journal_page_first 4038
_journal_paper_doi 10.1021/om400392c
_journal_volume 32
_journal_year 2013
_chemical_formula_sum 'C182 H48 Cl4 Co2 N2 P2'
_chemical_formula_weight 2583.82
_chemical_name_systematic
; 
 ? 
;
_space_group_IT_number 2
_symmetry_cell_setting triclinic
_symmetry_space_group_name_Hall '-P 1'
_symmetry_space_group_name_H-M 'P -1'
_atom_sites_solution_hydrogens geom
_atom_sites_solution_primary direct
_atom_sites_solution_secondary difmap
_audit_creation_method SHELXL-97
_cell_angle_alpha 92.993(2)
_cell_angle_beta 103.474(2)
_cell_angle_gamma 92.475(3)
_cell_formula_units_Z 2
_cell_length_a 13.4451(7)
_cell_length_b 17.6859(9)
_cell_length_c 23.0020(10)
_cell_measurement_reflns_used 74172
_cell_measurement_temperature 100(2)
_cell_measurement_theta_max 30
_cell_measurement_theta_min 5
_cell_volume 5303.2(5)
_computing_cell_refinement XDS
_computing_data_collection XDS
_computing_data_reduction XDS
_computing_structure_refinement 'SHELXL-97 (Sheldrick, 1997)'
_computing_structure_solution 'SHELXS-97 (Sheldrick, 1990)'
_diffrn_ambient_temperature 100(2)
_diffrn_measured_fraction_theta_full 0.862
_diffrn_measured_fraction_theta_max 0.835
_diffrn_measurement_device_type MAR225
_diffrn_measurement_method CCD
_diffrn_radiation_monochromator Si(111)
_diffrn_radiation_source 'BL 14.2 PSF, BESSY, Berlin, Germany'
_diffrn_radiation_type synchrotron
_diffrn_radiation_wavelength 0.87933
_diffrn_reflns_av_R_equivalents 0.0167
_diffrn_reflns_av_sigmaI/netI 0.0143
_diffrn_reflns_limit_h_max 17
_diffrn_reflns_limit_h_min -17
_diffrn_reflns_limit_k_max 21
_diffrn_reflns_limit_k_min -21
_diffrn_reflns_limit_l_max 29
_diffrn_reflns_limit_l_min -29
_diffrn_reflns_number 75874
_diffrn_reflns_theta_full 31.50
_diffrn_reflns_theta_max 34.77
_diffrn_reflns_theta_min 2.43
_exptl_absorpt_coefficient_mu 0.215
_exptl_absorpt_correction_type none
_exptl_crystal_colour black
_exptl_crystal_density_diffrn 1.618
_exptl_crystal_density_method 'not measured'
_exptl_crystal_description block
_exptl_crystal_F_000 2612
_exptl_crystal_size_max 0.02
_exptl_crystal_size_mid 0.02
_exptl_crystal_size_min 0.01
_refine_diff_density_max 0.545
_refine_diff_density_min -0.786
_refine_diff_density_rms 0.069
_refine_ls_extinction_method none
_refine_ls_goodness_of_fit_ref 1.007
_refine_ls_hydrogen_treatment constr
_refine_ls_matrix_type full
_refine_ls_number_parameters 1775
_refine_ls_number_reflns 20216
_refine_ls_number_restraints 6
_refine_ls_restrained_S_all 1.007
_refine_ls_R_factor_all 0.0569
_refine_ls_R_factor_gt 0.0549
_refine_ls_shift/su_max 0.008
_refine_ls_shift/su_mean 0.000
_refine_ls_structure_factor_coef Fsqd
_refine_ls_weighting_details 'calc w=1/[\s^2^(Fo^2^)+(0.0500P)^2^+14.5000P] where P=(Fo^2^+2Fc^2^)/3'
_refine_ls_weighting_scheme calc
_refine_ls_wR_factor_gt 0.1370
_refine_ls_wR_factor_ref 0.1385
_reflns_number_gt 19286
_reflns_number_total 20216
_reflns_threshold_expression >2sigma(I)
_cod_data_source_file om400392c_si_001.cif
_cod_data_source_block coc60pph
_cod_depositor_comments
;
The following automatic conversions were performed:

'_symmetry_cell_setting' value 'Triclinic' changed to 'triclinic'
according to /home/saulius/struct/CIF-dictionaries/cif_core.dic
dictionary named 'cif_core.dic' version 2.4.2 from 2011-04-26.

Automatic conversion script
Id: cif_fix_values 1891 2012-01-12 08:04:46Z andrius 
;
_cod_original_cell_volume 5303.2(4)
_cod_original_sg_symbol_H-M P-1
_cod_database_code 4081048

loop_
_symmetry_equiv_pos_as_xyz
'x, y, z'
'-x, -y, -z'

loop_
_atom_site_label
_atom_site_type_symbol
_atom_site_fract_x
_atom_site_fract_y
_atom_site_fract_z
_atom_site_U_iso_or_equiv
_atom_site_adp_type
_atom_site_occupancy
_atom_site_symmetry_multiplicity
_atom_site_calc_flag
_atom_site_refinement_flags
_atom_site_disorder_assembly
_atom_site_disorder_group
Co1 Co 0.84638(2) 1.10629(2) 0.773206(14) 0.01337(9) Uani 1 1 d . A .
Co2 Co 0.80564(2) 1.40322(2) 0.767672(14) 0.01373(9) Uani 1 1 d . . .
C1A C 0.86345(18) 1.18691(15) 0.71495(10) 0.0145(5) Uani 1 1 d . . .
C2A C 0.91313(18) 1.26124(15) 0.73783(10) 0.0145(5) Uani 1 1 d . . .
C3A C 0.84616(19) 1.32154(15) 0.71271(10) 0.0151(5) Uani 1 1 d . . .
C4A C 0.76674(19) 1.28205(16) 0.66417(11) 0.0169(5) Uani 1 1 d . . .
C5A C 0.77665(18) 1.20214(16) 0.66554(11) 0.0170(5) Uani 1 1 d . . .
C6A C 0.7495(2) 1.15591(17) 0.61313(11) 0.0203(5) Uani 1 1 d . . .
C7A C 0.8150(2) 1.09420(16) 0.60362(12) 0.0212(5) Uani 1 1 d . . .
C8A C 0.9014(2) 1.08135(15) 0.64718(11) 0.0190(5) Uani 1 1 d . . .
C9A C 0.92758(19) 1.12436(15) 0.70650(10) 0.0159(5) Uani 1 1 d . . .
C10A C 1.03864(19) 1.14184(15) 0.71895(11) 0.0170(5) Uani 1 1 d . . .
C11A C 1.08278(19) 1.21204(16) 0.74389(11) 0.0170(5) Uani 1 1 d . . .
C12A C 1.01848(19) 1.27372(15) 0.75415(10) 0.0157(5) Uani 1 1 d . . .
C13A C 1.06588(19) 1.34398(16) 0.74187(11) 0.0184(5) Uani 1 1 d . . .
C14A C 1.0061(2) 1.40048(15) 0.71493(11) 0.0181(5) Uani 1 1 d . . .
C15A C 0.8929(2) 1.39296(15) 0.70177(10) 0.0166(5) Uani 1 1 d . . .
C16A C 0.8593(2) 1.42109(16) 0.64108(11) 0.0200(5) Uani 1 1 d . . .
C17A C 0.7790(2) 1.38589(17) 0.59850(11) 0.0224(6) Uani 1 1 d . . .
C18A C 0.7306(2) 1.31554(17) 0.61011(11) 0.0209(6) Uani 1 1 d . . .
C19A C 0.7038(2) 1.26739(18) 0.55526(11) 0.0237(6) Uani 1 1 d . . .
C20A C 0.7134(2) 1.18974(18) 0.55666(11) 0.0231(6) Uani 1 1 d . . .
C21A C 0.7557(2) 1.14968(18) 0.51207(12) 0.0265(6) Uani 1 1 d . . .
C22A C 0.8176(2) 1.09127(17) 0.54092(12) 0.0244(6) Uani 1 1 d . . .
C23A C 0.9083(2) 1.07402(17) 0.52413(12) 0.0260(6) Uani 1 1 d . . .
C24A C 0.9983(2) 1.06140(16) 0.56906(12) 0.0247(6) Uani 1 1 d . . .
C25A C 0.9953(2) 1.06601(16) 0.62968(12) 0.0215(5) Uani 1 1 d . . .
C26A C 1.0799(2) 1.10260(16) 0.67395(12) 0.0209(5) Uani 1 1 d . . .
C27A C 1.1656(2) 1.13398(17) 0.65675(12) 0.0244(6) Uani 1 1 d . . .
C28A C 1.2118(2) 1.20675(18) 0.68336(13) 0.0241(6) Uani 1 1 d . . .
C29A C 1.16999(19) 1.24555(17) 0.72572(11) 0.0218(6) Uani 1 1 d . . .
C30A C 1.15976(19) 1.32669(17) 0.72446(12) 0.0215(5) Uani 1 1 d . . .
C31A C 1.1920(2) 1.36673(18) 0.68098(13) 0.0242(6) Uani 1 1 d . . .
C32A C 1.1298(2) 1.42421(17) 0.65215(13) 0.0243(6) Uani 1 1 d . . .
C33A C 1.0382(2) 1.44029(16) 0.66823(12) 0.0222(6) Uani 1 1 d . . .
C34A C 0.9480(2) 1.45321(16) 0.62296(12) 0.0219(6) Uani 1 1 d . . .
C35A C 0.9509(2) 1.45018(17) 0.56265(12) 0.0245(6) Uani 1 1 d . . .
C36A C 0.8668(3) 1.41409(18) 0.51840(12) 0.0264(6) Uani 1 1 d . . .
C37A C 0.7829(2) 1.38199(18) 0.53595(12) 0.0249(6) Uani 1 1 d . . .
C38A C 0.7360(2) 1.30920(19) 0.50938(12) 0.0272(6) Uani 1 1 d . . .
C39A C 0.7754(2) 1.27033(19) 0.46589(12) 0.0281(6) Uani 1 1 d . . .
C40A C 0.7854(2) 1.18917(19) 0.46736(12) 0.0281(6) Uani 1 1 d . . .
C41A C 0.8793(3) 1.17225(19) 0.44986(11) 0.0289(7) Uani 1 1 d . . .
C42A C 0.9392(3) 1.11545(18) 0.47754(12) 0.0284(7) Uani 1 1 d . . .
C43A C 1.0501(3) 1.12810(17) 0.49440(12) 0.0270(6) Uani 1 1 d . . .
C44A C 1.0874(2) 1.09420(17) 0.55138(12) 0.0260(6) Uani 1 1 d . . .
C45A C 1.1684(2) 1.12985(18) 0.59397(13) 0.0270(6) Uani 1 1 d . . .
C46A C 1.2167(2) 1.20011(19) 0.58202(14) 0.0281(6) Uani 1 1 d . . .
C47A C 1.2439(2) 1.24835(19) 0.63744(13) 0.0265(6) Uani 1 1 d . . .
C48A C 1.2339(2) 1.32579(19) 0.63615(13) 0.0270(6) Uani 1 1 d . . .
C49A C 1.1970(2) 1.35919(19) 0.57951(14) 0.0277(6) Uani 1 1 d . . .
C50A C 1.1321(2) 1.42032(17) 0.58930(13) 0.0260(6) Uani 1 1 d . . .
C51A C 1.0460(3) 1.43303(17) 0.54596(13) 0.0263(6) Uani 1 1 d . . .
C52A C 1.0184(3) 1.38548(18) 0.49033(12) 0.0270(6) Uani 1 1 d . . .
C53A C 0.9086(3) 1.37334(18) 0.47341(12) 0.0284(7) Uani 1 1 d . . .
C54A C 0.8638(3) 1.30368(19) 0.44803(11) 0.0281(7) Uani 1 1 d . . .
C55A C 0.9276(3) 1.24192(18) 0.43809(11) 0.0285(7) Uani 1 1 d . . .
C56A C 1.0338(3) 1.25406(18) 0.45402(12) 0.0290(7) Uani 1 1 d . . .
C57A C 1.0960(3) 1.19536(18) 0.48295(13) 0.0284(7) Uani 1 1 d . . .
C58A C 1.1812(2) 1.23259(18) 0.52731(14) 0.0283(6) Uani 1 1 d . . .
C59A C 1.1709(2) 1.31379(19) 0.52616(14) 0.0285(6) Uani 1 1 d . . .
C60A C 1.0807(3) 1.32709(18) 0.48092(13) 0.0283(6) Uani 1 1 d . . .
C1B C 0.75905(18) 1.18158(15) 0.80763(10) 0.0149(5) Uani 1 1 d . . .
C2B C 0.80679(17) 1.25550(15) 0.83309(10) 0.0139(5) Uani 1 1 d . . .
C3B C 0.74280(18) 1.31610(15) 0.80581(10) 0.0146(5) Uani 1 1 d . . .
C4B C 0.64474(18) 1.27689(16) 0.77391(10) 0.0158(5) Uani 1 1 d . . .
C5B C 0.65456(19) 1.19694(16) 0.77501(10) 0.0166(5) Uani 1 1 d . . .
C6B C 0.57021(19) 1.14928(16) 0.77555(11) 0.0193(5) Uani 1 1 d . . .
C7B C 0.5827(2) 1.08551(16) 0.81418(12) 0.0205(5) Uani 1 1 d . . .
C8B C 0.6787(2) 1.07262(15) 0.84919(11) 0.0183(5) Uani 1 1 d . . .
C9B C 0.77259(19) 1.11689(15) 0.84539(11) 0.0156(5) Uani 1 1 d . . .
C10B C 0.83091(19) 1.13159(16) 0.90797(11) 0.0173(5) Uani 1 1 d . . .
C11B C 0.87978(17) 1.20125(16) 0.92871(11) 0.0169(5) Uani 1 1 d . . .
C12B C 0.86853(17) 1.26503(15) 0.89000(11) 0.0155(5) Uani 1 1 d . . .
C13B C 0.86486(18) 1.33364(16) 0.92700(11) 0.0175(5) Uani 1 1 d . . .
C14B C 0.80123(19) 1.39063(15) 0.90447(11) 0.0171(5) Uani 1 1 d . . .
C15B C 0.74129(19) 1.38604(15) 0.84174(11) 0.0165(5) Uani 1 1 d . . .
C16B C 0.6390(2) 1.41231(15) 0.84498(11) 0.0183(5) Uani 1 1 d . . .
C17B C 0.5493(2) 1.37752(16) 0.81087(12) 0.0202(5) Uani 1 1 d . . .
C18B C 0.55165(19) 1.30797(16) 0.77348(11) 0.0186(5) Uani 1 1 d . . .
C19B C 0.46432(19) 1.25877(18) 0.77536(12) 0.0222(6) Uani 1 1 d . . .
C20B C 0.47323(19) 1.18094(18) 0.77603(12) 0.0230(6) Uani 1 1 d . . .
C21B C 0.4253(2) 1.13721(19) 0.81499(12) 0.0250(6) Uani 1 1 d . . .
C22B C 0.4925(2) 1.07850(18) 0.83840(13) 0.0243(6) Uani 1 1 d . . .
C23B C 0.5019(2) 1.05780(17) 0.89755(13) 0.0248(6) Uani 1 1 d . . .
C24B C 0.6013(2) 1.04484(16) 0.93387(12) 0.0223(5) Uani 1 1 d . . .
C25B C 0.6879(2) 1.05248(16) 0.91034(12) 0.0205(5) Uani 1 1 d . . .
C26B C 0.7819(2) 1.08918(16) 0.94636(11) 0.0192(5) Uani 1 1 d . . .
C27B C 0.7869(2) 1.11693(17) 1.00526(11) 0.0218(6) Uani 1 1 d . . .
C28B C 0.8386(2) 1.18922(17) 1.02689(11) 0.0214(6) Uani 1 1 d . . .
C29B C 0.88342(18) 1.23130(17) 0.98879(11) 0.0193(5) Uani 1 1 d . . .
C30B C 0.87422(18) 1.31236(17) 0.98789(11) 0.0194(5) Uani 1 1 d . . .
C31B C 0.8204(2) 1.34962(17) 1.02498(11) 0.0211(6) Uani 1 1 d . . .
C32B C 0.7536(2) 1.40788(17) 1.00171(12) 0.0217(6) Uani 1 1 d . . .
C33B C 0.7432(2) 1.42704(16) 0.94255(12) 0.0198(5) Uani 1 1 d . . .
C34B C 0.6438(2) 1.44052(16) 0.90584(12) 0.0204(5) Uani 1 1 d . . .
C35B C 0.5571(2) 1.43465(17) 0.92974(12) 0.0233(6) Uani 1 1 d . . .
C36B C 0.4634(2) 1.39802(17) 0.89367(13) 0.0246(6) Uani 1 1 d . . .
C37B C 0.4598(2) 1.36943(18) 0.83560(13) 0.0240(6) Uani 1 1 d . . .
C38B C 0.40757(19) 1.29718(19) 0.81362(13) 0.0251(6) Uani 1 1 d . . .
C39B C 0.36048(19) 1.25513(19) 0.85063(13) 0.0267(6) Uani 1 1 d . . .
C40B C 0.36955(19) 1.17383(19) 0.85130(13) 0.0269(6) Uani 1 1 d . . .
C41B C 0.3799(2) 1.15272(19) 0.91274(13) 0.0261(6) Uani 1 1 d . . .
C42B C 0.4441(2) 1.09607(19) 0.93517(13) 0.0263(6) Uani 1 1 d . . .
C43B C 0.5086(2) 1.10588(18) 0.99583(13) 0.0250(6) Uani 1 1 d . . .
C44B C 0.6064(2) 1.07410(17) 0.99494(12) 0.0240(6) Uani 1 1 d . . .
C45B C 0.6966(2) 1.10916(17) 1.02965(12) 0.0233(6) Uani 1 1 d . . .
C46B C 0.6940(2) 1.17765(18) 1.06690(11) 0.0230(6) Uani 1 1 d . . .
C47B C 0.7820(2) 1.22776(18) 1.06518(11) 0.0231(6) Uani 1 1 d . . .
C48B C 0.7725(2) 1.30546(18) 1.06427(11) 0.0234(6) Uani 1 1 d . . .
C49B C 0.6754(2) 1.33762(18) 1.06490(11) 0.0234(6) Uani 1 1 d . . .
C50B C 0.6632(2) 1.40056(17) 1.02621(12) 0.0235(6) Uani 1 1 d . . .
C51B C 0.5682(2) 1.41413(17) 0.99129(13) 0.0240(6) Uani 1 1 d . . .
C52B C 0.4798(2) 1.36434(18) 0.99284(13) 0.0250(6) Uani 1 1 d . . .
C53B C 0.4156(2) 1.35410(18) 0.93256(13) 0.0262(6) Uani 1 1 d . . .
C54B C 0.3656(2) 1.28481(19) 0.91145(14) 0.0267(6) Uani 1 1 d . . .
C55B C 0.3771(2) 1.22146(19) 0.94964(13) 0.0268(6) Uani 1 1 d . . .
C56B C 0.4388(2) 1.23068(18) 1.00783(13) 0.0253(6) Uani 1 1 d . . .
C57B C 0.5060(2) 1.17130(18) 1.03115(12) 0.0250(6) Uani 1 1 d . . .
C58B C 0.6006(2) 1.20835(18) 1.06751(12) 0.0239(6) Uani 1 1 d . . .
C59B C 0.5916(2) 1.28989(18) 1.06638(12) 0.0251(6) Uani 1 1 d . . .
C60B C 0.4914(2) 1.30345(18) 1.02960(13) 0.0256(6) Uani 1 1 d . . .
P1 P 0.95270(5) 1.01888(4) 0.81773(3) 0.01523(14) Uani 1 1 d . . .
C1C C 0.8980(2) 0.93214(16) 0.83981(11) 0.0210(5) Uani 1 1 d . . .
C2C C 0.7921(2) 0.91935(17) 0.82801(12) 0.0235(6) Uani 1 1 d . . .
H2C H 0.7491 0.9573 0.8104 0.028 Uiso 1 1 calc R . .
C3C C 0.7486(3) 0.85230(19) 0.84147(13) 0.0309(7) Uani 1 1 d . . .
H3C H 0.6763 0.8446 0.8337 0.037 Uiso 1 1 calc R . .
C4C C 0.8115(3) 0.7958(2) 0.86657(14) 0.0351(7) Uani 1 1 d . . .
H4C H 0.7821 0.7491 0.8751 0.042 Uiso 1 1 calc R . .
C5C C 0.9173(3) 0.80840(19) 0.87903(13) 0.0332(7) Uani 1 1 d . . .
H5C H 0.9600 0.7706 0.8973 0.040 Uiso 1 1 calc R . .
C6C C 0.9606(2) 0.87439(17) 0.86540(12) 0.0258(6) Uani 1 1 d . . .
H6C H 1.0330 0.8816 0.8731 0.031 Uiso 1 1 calc R . .
C7C C 1.0417(2) 0.97803(16) 0.77717(11) 0.0209(5) Uani 1 1 d . . .
C8C C 0.9974(2) 0.93460(17) 0.72383(12) 0.0246(6) Uani 1 1 d . . .
H8C H 0.9250 0.9280 0.7108 0.030 Uiso 1 1 calc R . .
C9C C 1.0587(3) 0.90122(19) 0.69000(13) 0.0326(7) Uani 1 1 d . . .
H9C H 1.0283 0.8716 0.6541 0.039 Uiso 1 1 calc R . .
C10C C 1.1636(3) 0.9111(2) 0.70860(16) 0.0404(8) Uani 1 1 d . . .
H10C H 1.2056 0.8882 0.6855 0.048 Uiso 1 1 calc R . .
C11C C 1.2085(3) 0.9544(2) 0.76117(17) 0.0410(8) Uani 1 1 d . . .
H11C H 1.2809 0.9612 0.7737 0.049 Uiso 1 1 calc R . .
C12C C 1.1476(2) 0.98783(19) 0.79544(14) 0.0309(7) Uani 1 1 d . . .
H12C H 1.1785 1.0173 0.8313 0.037 Uiso 1 1 calc R . .
C13C C 1.03587(19) 1.06728(16) 0.88495(11) 0.0173(5) Uani 1 1 d . . .
C14C C 1.0627(2) 1.03699(18) 0.94090(12) 0.0252(6) Uani 1 1 d . . .
H14C H 1.0402 0.9867 0.9460 0.030 Uiso 1 1 calc R . .
C15C C 1.1233(2) 1.08166(18) 0.98941(12) 0.0279(7) Uani 1 1 d . . .
H15C H 1.1417 1.0614 1.0276 0.033 Uiso 1 1 calc R . .
C16C C 1.1563(2) 1.15444(18) 0.98242(12) 0.0246(6) Uani 1 1 d . . .
H16C H 1.1977 1.1840 1.0156 0.029 Uiso 1 1 calc R . .
C17C C 1.12915(19) 1.18486(17) 0.92686(12) 0.0211(5) Uani 1 1 d . . .
H17C H 1.1516 1.2353 0.9219 0.025 Uiso 1 1 calc R . .
C18C C 1.06888(19) 1.14081(16) 0.87866(11) 0.0196(5) Uani 1 1 d . . .
H18C H 1.0500 1.1616 0.8407 0.024 Uiso 1 1 calc R . .
P2 P 0.87826(5) 1.52035(4) 0.80092(3) 0.01520(14) Uani 1 1 d . . .
C1D C 0.83943(19) 1.56820(15) 0.86409(11) 0.0174(5) Uani 1 1 d . . .
C2D C 0.7362(2) 1.58488(16) 0.85478(11) 0.0197(5) Uani 1 1 d . . .
H2D H 0.6911 1.5734 0.8166 0.024 Uiso 1 1 calc R . .
C3D C 0.6995(2) 1.61810(16) 0.90105(12) 0.0216(5) Uani 1 1 d . . .
H3D H 0.6292 1.6286 0.8947 0.026 Uiso 1 1 calc R . .
C4D C 0.7651(2) 1.63589(17) 0.95639(12) 0.0233(6) Uani 1 1 d . . .
H4D H 0.7398 1.6582 0.9881 0.028 Uiso 1 1 calc R . .
C5D C 0.8681(2) 1.62112(19) 0.96559(13) 0.0272(6) Uani 1 1 d . . .
H5D H 0.9134 1.6344 1.0034 0.033 Uiso 1 1 calc R . .
C6D C 0.9049(2) 1.58688(18) 0.91946(12) 0.0229(6) Uani 1 1 d . . .
H6D H 0.9752 1.5763 0.9260 0.027 Uiso 1 1 calc R . .
C7D C 1.01560(19) 1.50905(16) 0.82818(11) 0.0187(5) Uani 1 1 d . . .
C8D C 1.0434(2) 1.45071(19) 0.86634(13) 0.0262(6) Uani 1 1 d . . .
H8D H 0.9925 1.4227 0.8801 0.031 Uiso 1 1 calc R . .
C9D C 1.1455(2) 1.4336(2) 0.88418(13) 0.0303(7) Uani 1 1 d . . .
H9D H 1.1644 1.3940 0.9103 0.036 Uiso 1 1 calc R . .
C10D C 1.2197(2) 1.4742(2) 0.86394(13) 0.0303(7) Uani 1 1 d . . .
H10D H 1.2895 1.4625 0.8762 0.036 Uiso 1 1 calc R . .
C11D C 1.1927(2) 1.5310(2) 0.82646(14) 0.0315(7) Uani 1 1 d . . .
H11D H 1.2440 1.5587 0.8129 0.038 Uiso 1 1 calc R . .
C12D C 1.0906(2) 1.54875(18) 0.80787(13) 0.0248(6) Uani 1 1 d . . .
H12D H 1.0725 1.5880 0.7813 0.030 Uiso 1 1 calc R . .
C13D C 0.8706(2) 1.59744(16) 0.75014(12) 0.0213(5) Uani 1 1 d . . .
C14D C 0.8199(2) 1.58657(18) 0.69023(12) 0.0255(6) Uani 1 1 d . . .
H14D H 0.7851 1.5391 0.6754 0.031 Uiso 1 1 calc R . .
C15D C 0.8197(3) 1.6450(2) 0.65156(14) 0.0346(7) Uani 1 1 d . . .
H15D H 0.7850 1.6371 0.6106 0.041 Uiso 1 1 calc R . .
C16D C 0.8699(3) 1.7142(2) 0.67291(15) 0.0397(8) Uani 1 1 d . . .
H16D H 0.8710 1.7533 0.6463 0.048 Uiso 1 1 calc R . .
C17D C 0.9187(3) 1.7268(2) 0.73321(16) 0.0378(8) Uani 1 1 d . . .
H17D H 0.9519 1.7748 0.7480 0.045 Uiso 1 1 calc R . .
C18D C 0.9186(2) 1.66853(18) 0.77172(13) 0.0287(6) Uani 1 1 d . . .
H18D H 0.9515 1.6771 0.8130 0.034 Uiso 1 1 calc R . .
N1 N 0.72927(17) 1.04525(14) 0.71911(9) 0.0198(5) Uani 1 1 d . . .
C71 C 0.6500(2) 1.02745(18) 0.69002(13) 0.0263(6) Uani 1 1 d . A 1
C72 C 0.5467(2) 1.0089(2) 0.6560(2) 0.0481(12) Uani 0.563(6) 1 d P A 1
C73 C 0.4982(5) 0.9434(4) 0.6829(3) 0.0415(16) Uani 0.563(6) 1 d P A 1
H73 H 0.5360 0.9166 0.7147 0.050 Uiso 0.563(6) 1 calc PR A 1
C74 C 0.3956(5) 0.9263(5) 0.6574(4) 0.0484(18) Uani 0.563(6) 1 d P A 1
H74 H 0.3610 0.8847 0.6702 0.058 Uiso 0.563(6) 1 calc PR A 1
C75 C 0.3430(5) 0.9700(5) 0.6129(4) 0.0371(17) Uani 0.563(6) 1 d P A 1
H75 H 0.2718 0.9594 0.5967 0.045 Uiso 0.563(6) 1 calc PR A 1
C76 C 0.3934(6) 1.0279(6) 0.5926(4) 0.050(2) Uani 0.563(6) 1 d P A 1
H76 H 0.3581 1.0560 0.5608 0.060 Uiso 0.563(6) 1 calc PR A 1
C77 C 0.4963(5) 1.0456(5) 0.6184(3) 0.0441(18) Uani 0.563(6) 1 d P A 1
H77 H 0.5285 1.0887 0.6060 0.053 Uiso 0.563(6) 1 calc PR A 1
C72A C 0.5467(2) 1.0089(2) 0.6560(2) 0.0481(12) Uani 0.44 1 d P A 2
C73A C 0.4616(5) 1.0086(5) 0.6701(4) 0.036(2) Uani 0.437(6) 1 d P A 2
H73A H 0.4644 1.0120 0.7118 0.043 Uiso 0.437(6) 1 calc PR A 2
C74A C 0.3641(7) 1.0040(7) 0.6324(6) 0.047(3) Uani 0.437(6) 1 d P A 2
H74A H 0.3055 1.0015 0.6487 0.056 Uiso 0.437(6) 1 calc PR A 2
C75A C 0.3524(8) 1.0030(6) 0.5706(5) 0.051(3) Uani 0.437(6) 1 d P A 2
H75A H 0.2858 0.9994 0.5448 0.061 Uiso 0.437(6) 1 calc PR A 2
C76A C 0.4369(6) 1.0070(5) 0.5469(4) 0.040(2) Uani 0.437(6) 1 d P A 2
H76A H 0.4279 1.0051 0.5046 0.048 Uiso 0.437(6) 1 calc PR A 2
C77A C 0.5363(6) 1.0140(4) 0.5836(3) 0.0314(18) Uani 0.437(6) 1 d P A 2
H77A H 0.5948 1.0214 0.5675 0.038 Uiso 0.437(6) 1 calc PR A 2
N2 N 0.67629(17) 1.42939(14) 0.71112(9) 0.0191(5) Uani 1 1 d . . .
C78 C 0.6089(2) 1.43728(18) 0.67172(13) 0.0260(6) Uani 1 1 d . . .
C79 C 0.5275(2) 1.4470(2) 0.61975(13) 0.0297(7) Uani 1 1 d . . .
C80 C 0.4854(2) 1.3847(2) 0.58092(15) 0.0359(7) Uani 1 1 d . . .
H80 H 0.5082 1.3355 0.5891 0.043 Uiso 1 1 calc R . .
C81 C 0.4097(3) 1.3956(2) 0.53002(16) 0.0423(9) Uani 1 1 d . . .
H81 H 0.3818 1.3538 0.5026 0.051 Uiso 1 1 calc R . .
C82 C 0.3747(3) 1.4669(3) 0.51906(17) 0.0479(10) Uani 1 1 d . . .
H82 H 0.3222 1.4740 0.4845 0.057 Uiso 1 1 calc R . .
C83 C 0.4159(3) 1.5272(3) 0.5580(2) 0.0569(12) Uani 1 1 d . . .
H83 H 0.3908 1.5761 0.5506 0.068 Uiso 1 1 calc R . .
C84 C 0.4939(3) 1.5185(2) 0.60817(18) 0.0470(10) Uani 1 1 d . . .
H84 H 0.5237 1.5611 0.6342 0.056 Uiso 1 1 calc R . .
Cl1 Cl 0.24998(7) 0.09992(6) 0.40567(4) 0.0439(2) Uani 1 1 d . . .
Cl2 Cl 0.43295(8) 0.18287(7) 0.50340(5) 0.0550(3) Uani 1 1 d . . .
C01 C 0.3357(3) 0.1623(2) 0.38563(16) 0.0384(8) Uani 1 1 d . . .
C02 C 0.4167(3) 0.1974(3) 0.42840(18) 0.0460(9) Uani 1 1 d . . .
C03 C 0.4856(4) 0.2473(4) 0.4108(2) 0.0765(18) Uani 1 1 d . . .
H03 H 0.5422 0.2707 0.4398 0.092 Uiso 1 1 calc R . .
C04 C 0.4724(6) 0.2627(4) 0.3520(3) 0.098(2) Uani 1 1 d U . .
H04 H 0.5199 0.2963 0.3401 0.118 Uiso 1 1 calc R . .
C05 C 0.3885(6) 0.2288(4) 0.3092(2) 0.097(2) Uani 1 1 d . . .
H05 H 0.3773 0.2412 0.2686 0.117 Uiso 1 1 calc R . .
C06 C 0.3218(4) 0.1773(3) 0.32622(19) 0.0632(13) Uani 1 1 d . . .
H06 H 0.2668 0.1523 0.2970 0.076 Uiso 1 1 calc R . .
Cl3 Cl 0.50498(8) 0.26782(8) 0.18853(4) 0.0562(3) Uani 1 1 d . . .
Cl4 Cl 0.52441(9) 0.43826(8) 0.24030(6) 0.0687(3) Uani 1 1 d . . .
C07 C 0.6195(3) 0.3062(2) 0.23379(14) 0.0378(8) Uani 1 1 d . . .
C08 C 0.6264(3) 0.3800(2) 0.25844(16) 0.0422(8) Uani 1 1 d . . .
C09 C 0.7164(3) 0.4087(3) 0.29615(17) 0.0469(9) Uani 1 1 d . . .
H09 H 0.7204 0.4585 0.3143 0.056 Uiso 1 1 calc R . .
C010 C 0.8007(3) 0.3657(3) 0.30783(17) 0.0506(10) Uani 1 1 d . . .
H010 H 0.8628 0.3861 0.3337 0.061 Uiso 1 1 calc R . .
C011 C 0.7955(3) 0.2928(3) 0.2821(2) 0.0565(11) Uani 1 1 d . . .
H011 H 0.8540 0.2633 0.2899 0.068 Uiso 1 1 calc R . .
C012 C 0.7045(3) 0.2633(3) 0.24509(19) 0.0525(10) Uani 1 1 d . . .
H012 H 0.7003 0.2132 0.2273 0.063 Uiso 1 1 calc R . .

loop_
_atom_site_aniso_label
_atom_site_aniso_U_11
_atom_site_aniso_U_22
_atom_site_aniso_U_33
_atom_site_aniso_U_23
_atom_site_aniso_U_13
_atom_site_aniso_U_12
Co1 0.01533(16) 0.0113(2) 0.01366(15) 0.00174(11) 0.00324(11) 0.00265(12)
Co2 0.01596(16) 0.0125(2) 0.01362(15) 0.00131(11) 0.00460(12) 0.00358(13)
C1A 0.0180(11) 0.0123(14) 0.0149(11) 0.0026(8) 0.0066(9) 0.0017(9)
C2A 0.0197(11) 0.0149(14) 0.0109(10) 0.0014(8) 0.0066(8) 0.0047(10)
C3A 0.0190(11) 0.0145(15) 0.0131(10) 0.0002(8) 0.0057(9) 0.0051(10)
C4A 0.0175(11) 0.0181(15) 0.0162(11) 0.0010(9) 0.0056(9) 0.0041(10)
C5A 0.0163(11) 0.0195(15) 0.0164(11) 0.0033(9) 0.0059(9) 0.0015(10)
C6A 0.0192(12) 0.0215(16) 0.0193(12) 0.0010(10) 0.0031(9) -0.0025(10)
C7A 0.0291(13) 0.0138(15) 0.0206(12) -0.0026(9) 0.0076(10) -0.0048(11)
C8A 0.0308(13) 0.0091(14) 0.0193(12) 0.0018(9) 0.0104(10) 0.0003(10)
C9A 0.0233(12) 0.0096(14) 0.0162(11) 0.0028(8) 0.0068(9) 0.0029(10)
C10A 0.0221(12) 0.0145(14) 0.0167(11) 0.0056(9) 0.0067(9) 0.0084(10)
C11A 0.0164(11) 0.0196(15) 0.0157(11) 0.0047(9) 0.0034(9) 0.0056(10)
C12A 0.0211(11) 0.0148(15) 0.0116(10) 0.0000(8) 0.0041(9) 0.0031(10)
C13A 0.0198(12) 0.0206(16) 0.0144(11) -0.0043(9) 0.0045(9) -0.0005(10)
C14A 0.0269(13) 0.0117(14) 0.0173(11) -0.0027(9) 0.0099(9) -0.0004(10)
C15A 0.0242(12) 0.0120(14) 0.0144(11) -0.0004(9) 0.0061(9) 0.0047(10)
C16A 0.0319(13) 0.0135(15) 0.0184(12) 0.0044(9) 0.0111(10) 0.0104(11)
C17A 0.0298(13) 0.0205(16) 0.0192(12) 0.0060(10) 0.0074(10) 0.0131(12)
C18A 0.0204(12) 0.0236(16) 0.0187(12) 0.0024(10) 0.0025(9) 0.0101(11)
C19A 0.0224(12) 0.0298(18) 0.0166(12) 0.0031(10) -0.0016(9) 0.0062(11)
C20A 0.0224(12) 0.0261(17) 0.0171(12) -0.0003(10) -0.0017(9) -0.0019(11)
C21A 0.0313(14) 0.0274(18) 0.0165(12) -0.0047(10) -0.0009(10) -0.0033(12)
C22A 0.0370(15) 0.0165(16) 0.0178(12) -0.0045(10) 0.0049(11) -0.0051(12)
C23A 0.0460(17) 0.0140(16) 0.0201(12) -0.0047(10) 0.0137(12) -0.0018(12)
C24A 0.0429(16) 0.0117(15) 0.0243(13) -0.0015(10) 0.0175(12) 0.0059(12)
C25A 0.0352(14) 0.0085(15) 0.0243(13) 0.0030(9) 0.0129(11) 0.0061(11)
C26A 0.0275(13) 0.0154(15) 0.0233(12) 0.0053(10) 0.0105(10) 0.0105(11)
C27A 0.0253(13) 0.0242(17) 0.0278(14) 0.0057(11) 0.0118(11) 0.0145(12)
C28A 0.0170(12) 0.0270(17) 0.0307(14) 0.0052(11) 0.0087(10) 0.0078(11)
C29A 0.0162(11) 0.0282(17) 0.0208(12) 0.0023(10) 0.0031(9) 0.0029(11)
C30A 0.0171(11) 0.0237(17) 0.0224(12) -0.0013(10) 0.0034(9) -0.0017(10)
C31A 0.0212(12) 0.0230(17) 0.0299(14) -0.0026(11) 0.0108(10) -0.0043(11)
C32A 0.0306(14) 0.0169(17) 0.0277(14) -0.0019(10) 0.0135(11) -0.0066(11)
C33A 0.0351(14) 0.0113(15) 0.0232(13) -0.0016(9) 0.0144(11) -0.0016(11)
C34A 0.0374(15) 0.0093(15) 0.0227(13) 0.0017(9) 0.0141(11) 0.0042(11)
C35A 0.0422(16) 0.0128(16) 0.0236(13) 0.0070(10) 0.0161(12) 0.0079(12)
C36A 0.0450(17) 0.0189(17) 0.0194(12) 0.0093(10) 0.0122(11) 0.0127(13)
C37A 0.0332(14) 0.0234(17) 0.0188(12) 0.0085(10) 0.0037(10) 0.0131(12)
C38A 0.0302(14) 0.0325(19) 0.0174(12) 0.0076(11) -0.0006(10) 0.0110(13)
C39A 0.0386(16) 0.0304(19) 0.0131(12) 0.0031(10) 0.0008(11) 0.0044(13)
C40A 0.0383(16) 0.0293(18) 0.0133(11) -0.0019(10) -0.0001(11) 0.0012(13)
C41A 0.0468(17) 0.0280(19) 0.0115(11) -0.0040(10) 0.0071(11) 0.0024(14)
C42A 0.0512(18) 0.0184(17) 0.0184(12) -0.0064(10) 0.0159(12) 0.0002(13)
C43A 0.0484(17) 0.0164(17) 0.0225(13) -0.0025(10) 0.0207(12) 0.0071(13)
C44A 0.0445(16) 0.0139(16) 0.0261(13) 0.0005(10) 0.0203(12) 0.0097(12)
C45A 0.0347(15) 0.0214(17) 0.0326(15) 0.0047(11) 0.0207(12) 0.0146(13)
C46A 0.0289(14) 0.0268(19) 0.0363(15) 0.0028(12) 0.0216(12) 0.0094(12)
C47A 0.0192(12) 0.0316(19) 0.0329(15) 0.0029(12) 0.0140(11) 0.0050(12)
C48A 0.0226(13) 0.0277(19) 0.0342(15) 0.0002(12) 0.0148(11) -0.0035(12)
C49A 0.0315(14) 0.0233(18) 0.0345(15) 0.0022(12) 0.0209(12) -0.0025(12)
C50A 0.0378(15) 0.0152(17) 0.0309(14) 0.0005(11) 0.0211(12) -0.0045(12)
C51A 0.0469(17) 0.0120(16) 0.0269(14) 0.0040(10) 0.0223(12) 0.0019(12)
C52A 0.0492(17) 0.0166(17) 0.0217(13) 0.0063(10) 0.0199(12) 0.0035(13)
C53A 0.0498(18) 0.0227(18) 0.0171(12) 0.0093(10) 0.0134(12) 0.0112(14)
C54A 0.0440(17) 0.0282(18) 0.0130(11) 0.0063(10) 0.0065(11) 0.0075(14)
C55A 0.0510(18) 0.0249(18) 0.0125(11) 0.0004(10) 0.0126(11) 0.0065(14)
C56A 0.0519(18) 0.0228(18) 0.0194(13) 0.0022(10) 0.0216(12) 0.0080(14)
C57A 0.0452(17) 0.0245(19) 0.0236(13) 0.0006(11) 0.0235(12) 0.0083(13)
C58A 0.0362(15) 0.0238(18) 0.0343(15) 0.0013(11) 0.0266(13) 0.0052(13)
C59A 0.0392(16) 0.0222(18) 0.0337(15) 0.0050(11) 0.0275(13) 0.0025(13)
C60A 0.0476(17) 0.0215(18) 0.0240(13) 0.0045(11) 0.0241(12) 0.0024(13)
C1B 0.0162(11) 0.0154(14) 0.0147(10) 0.0023(9) 0.0058(9) 0.0050(9)
C2B 0.0132(10) 0.0145(14) 0.0162(11) 0.0032(9) 0.0069(8) 0.0040(9)
C3B 0.0143(10) 0.0148(14) 0.0164(11) 0.0038(9) 0.0062(8) 0.0027(9)
C4B 0.0155(11) 0.0184(15) 0.0141(10) 0.0050(9) 0.0033(8) 0.0032(10)
C5B 0.0171(11) 0.0193(15) 0.0133(10) 0.0015(9) 0.0030(9) 0.0037(10)
C6B 0.0186(11) 0.0209(16) 0.0168(11) -0.0020(9) 0.0013(9) 0.0006(10)
C7B 0.0229(12) 0.0150(15) 0.0233(12) -0.0029(10) 0.0064(10) -0.0043(10)
C8B 0.0241(12) 0.0110(14) 0.0214(12) 0.0008(9) 0.0084(10) 0.0014(10)
C9B 0.0186(11) 0.0117(14) 0.0178(11) 0.0027(9) 0.0058(9) 0.0030(9)
C10B 0.0170(11) 0.0201(15) 0.0172(11) 0.0064(9) 0.0061(9) 0.0108(10)
C11B 0.0101(10) 0.0237(16) 0.0176(11) 0.0042(9) 0.0029(8) 0.0066(10)
C12B 0.0118(10) 0.0167(15) 0.0189(11) 0.0019(9) 0.0053(9) 0.0014(9)
C13B 0.0133(10) 0.0213(16) 0.0181(11) -0.0017(9) 0.0054(9) -0.0029(10)
C14B 0.0180(11) 0.0151(15) 0.0193(12) -0.0003(9) 0.0071(9) -0.0019(10)
C15B 0.0180(11) 0.0145(15) 0.0184(11) 0.0016(9) 0.0068(9) 0.0030(10)
C16B 0.0220(12) 0.0137(15) 0.0226(12) 0.0053(9) 0.0102(10) 0.0066(10)
C17B 0.0204(12) 0.0189(16) 0.0240(12) 0.0089(10) 0.0071(10) 0.0106(11)
C18B 0.0165(11) 0.0211(16) 0.0183(11) 0.0065(9) 0.0022(9) 0.0055(10)
C19B 0.0119(11) 0.0318(18) 0.0208(12) 0.0057(10) -0.0013(9) 0.0022(11)
C20B 0.0136(11) 0.0318(18) 0.0203(12) 0.0002(10) -0.0017(9) -0.0017(11)
C21B 0.0152(11) 0.0308(19) 0.0263(13) -0.0010(11) 0.0010(10) -0.0062(11)
C22B 0.0216(12) 0.0209(17) 0.0290(14) -0.0023(11) 0.0053(10) -0.0069(11)
C23B 0.0265(13) 0.0157(17) 0.0336(15) 0.0013(11) 0.0119(11) -0.0087(11)
C24B 0.0307(14) 0.0108(15) 0.0281(13) 0.0049(10) 0.0122(11) -0.0008(11)
C25B 0.0289(13) 0.0119(15) 0.0234(12) 0.0041(9) 0.0106(10) 0.0043(11)
C26B 0.0224(12) 0.0157(15) 0.0214(12) 0.0075(9) 0.0065(10) 0.0087(10)
C27B 0.0239(12) 0.0241(17) 0.0200(12) 0.0110(10) 0.0064(10) 0.0097(11)
C28B 0.0193(12) 0.0293(17) 0.0149(11) 0.0057(10) 0.0008(9) 0.0081(11)
C29B 0.0120(10) 0.0290(17) 0.0158(11) 0.0020(10) 0.0005(8) 0.0029(10)
C30B 0.0129(10) 0.0252(16) 0.0183(12) 0.0001(10) 0.0007(9) -0.0017(10)
C31B 0.0210(12) 0.0249(17) 0.0156(11) -0.0022(10) 0.0026(9) -0.0042(11)
C32B 0.0250(13) 0.0187(16) 0.0219(12) -0.0056(10) 0.0087(10) -0.0028(11)
C33B 0.0247(12) 0.0136(15) 0.0231(12) -0.0022(9) 0.0109(10) -0.0020(10)
C34B 0.0273(13) 0.0113(15) 0.0261(13) 0.0023(9) 0.0125(10) 0.0043(10)
C35B 0.0304(14) 0.0163(16) 0.0291(14) 0.0027(10) 0.0170(11) 0.0096(11)
C36B 0.0228(13) 0.0217(17) 0.0348(15) 0.0081(11) 0.0144(11) 0.0131(11)
C37B 0.0167(12) 0.0270(17) 0.0316(14) 0.0116(11) 0.0083(10) 0.0131(11)
C38B 0.0121(11) 0.0343(19) 0.0283(14) 0.0082(11) 0.0012(10) 0.0088(11)
C39B 0.0092(11) 0.038(2) 0.0330(15) 0.0067(12) 0.0044(10) 0.0042(11)
C40B 0.0113(11) 0.036(2) 0.0326(15) 0.0023(12) 0.0038(10) -0.0045(11)
C41B 0.0142(11) 0.0325(19) 0.0335(15) 0.0038(12) 0.0101(10) -0.0059(11)
C42B 0.0232(13) 0.0239(18) 0.0349(15) 0.0037(12) 0.0141(11) -0.0077(11)
C43B 0.0263(13) 0.0236(18) 0.0299(14) 0.0081(11) 0.0154(11) -0.0017(12)
C44B 0.0306(14) 0.0190(17) 0.0276(14) 0.0101(10) 0.0150(11) 0.0035(12)
C45B 0.0308(14) 0.0230(17) 0.0203(12) 0.0110(10) 0.0115(10) 0.0085(12)
C46B 0.0290(13) 0.0267(17) 0.0163(12) 0.0075(10) 0.0092(10) 0.0051(12)
C47B 0.0230(12) 0.0340(18) 0.0126(11) 0.0055(10) 0.0033(9) 0.0039(12)
C48B 0.0246(13) 0.0300(18) 0.0149(11) -0.0014(10) 0.0048(10) -0.0015(11)
C49B 0.0288(13) 0.0265(17) 0.0170(12) -0.0034(10) 0.0110(10) 0.0009(12)
C50B 0.0329(14) 0.0193(16) 0.0220(12) -0.0046(10) 0.0155(11) 0.0002(11)
C51B 0.0313(14) 0.0167(16) 0.0294(14) -0.0010(10) 0.0177(11) 0.0054(11)
C52B 0.0265(13) 0.0227(17) 0.0326(14) 0.0011(11) 0.0195(11) 0.0076(12)
C53B 0.0201(12) 0.0290(18) 0.0365(15) 0.0079(12) 0.0174(11) 0.0127(12)
C54B 0.0125(11) 0.0343(19) 0.0376(15) 0.0074(12) 0.0124(11) 0.0073(11)
C55B 0.0151(12) 0.0339(19) 0.0361(15) 0.0063(12) 0.0149(11) 0.0017(11)
C56B 0.0218(12) 0.0288(18) 0.0317(14) 0.0046(11) 0.0184(11) 0.0039(11)
C57B 0.0259(13) 0.0282(18) 0.0269(13) 0.0084(11) 0.0171(11) 0.0018(12)
C58B 0.0298(14) 0.0280(18) 0.0183(12) 0.0053(10) 0.0133(10) 0.0035(12)
C59B 0.0290(14) 0.0309(18) 0.0197(12) 0.0019(10) 0.0138(11) 0.0057(12)
C60B 0.0254(13) 0.0294(18) 0.0281(14) 0.0012(11) 0.0182(11) 0.0057(12)
P1 0.0193(3) 0.0119(4) 0.0138(3) 0.0008(2) 0.0021(2) 0.0037(2)
C1C 0.0314(14) 0.0158(15) 0.0146(11) 0.0001(9) 0.0030(10) 0.0026(11)
C2C 0.0318(14) 0.0170(17) 0.0210(12) -0.0007(10) 0.0056(10) -0.0008(11)
C3C 0.0415(17) 0.0220(19) 0.0271(14) -0.0008(11) 0.0067(12) -0.0093(13)
C4C 0.059(2) 0.0170(18) 0.0260(14) 0.0016(11) 0.0066(14) -0.0121(15)
C5C 0.0533(19) 0.0171(19) 0.0228(14) 0.0017(11) -0.0043(13) 0.0023(14)
C6C 0.0384(15) 0.0146(17) 0.0202(12) 0.0021(10) -0.0020(11) 0.0030(12)
C7C 0.0295(13) 0.0142(15) 0.0201(12) 0.0049(9) 0.0063(10) 0.0086(11)
C8C 0.0397(15) 0.0153(16) 0.0206(12) 0.0023(10) 0.0099(11) 0.0050(12)
C9C 0.058(2) 0.0190(18) 0.0252(14) 0.0006(11) 0.0181(14) 0.0073(15)
C10C 0.055(2) 0.034(2) 0.0416(18) 0.0024(14) 0.0277(16) 0.0193(17)
C11C 0.0373(17) 0.044(2) 0.0465(19) 0.0002(15) 0.0183(15) 0.0159(16)
C12C 0.0308(15) 0.0313(19) 0.0311(15) -0.0023(12) 0.0075(12) 0.0115(13)
C13C 0.0180(11) 0.0179(15) 0.0153(11) -0.0002(9) 0.0020(9) 0.0065(10)
C14C 0.0349(15) 0.0173(16) 0.0207(13) 0.0031(10) 0.0001(11) 0.0038(12)
C15C 0.0377(15) 0.0245(18) 0.0172(12) 0.0023(10) -0.0029(11) 0.0038(13)
C16C 0.0210(12) 0.0278(18) 0.0222(13) -0.0029(11) 0.0009(10) 0.0000(11)
C17C 0.0169(11) 0.0195(16) 0.0275(13) -0.0005(10) 0.0069(10) -0.0008(10)
C18C 0.0196(12) 0.0200(17) 0.0195(12) 0.0022(10) 0.0052(9) 0.0007(10)
P2 0.0183(3) 0.0136(4) 0.0150(3) 0.0007(2) 0.0063(2) 0.0033(2)
C1D 0.0211(12) 0.0130(14) 0.0203(12) -0.0002(9) 0.0095(9) 0.0023(10)
C2D 0.0220(12) 0.0162(15) 0.0207(12) 0.0013(9) 0.0048(9) 0.0021(10)
C3D 0.0217(12) 0.0168(15) 0.0291(13) 0.0014(10) 0.0113(10) 0.0046(10)
C4D 0.0261(13) 0.0208(16) 0.0271(13) -0.0036(10) 0.0156(11) 0.0011(11)
C5D 0.0233(13) 0.0355(19) 0.0223(13) -0.0085(11) 0.0077(10) -0.0030(12)
C6D 0.0183(12) 0.0273(17) 0.0236(13) -0.0039(11) 0.0075(10) -0.0004(11)
C7D 0.0197(11) 0.0198(15) 0.0170(11) -0.0026(9) 0.0057(9) 0.0042(10)
C8D 0.0243(13) 0.0299(18) 0.0265(13) 0.0066(11) 0.0083(11) 0.0054(12)
C9D 0.0272(14) 0.036(2) 0.0278(14) 0.0073(12) 0.0036(11) 0.0120(13)
C10D 0.0202(13) 0.040(2) 0.0293(14) -0.0052(12) 0.0036(11) 0.0081(12)
C11D 0.0219(13) 0.040(2) 0.0332(15) -0.0016(13) 0.0095(11) -0.0025(13)
C12D 0.0237(13) 0.0246(17) 0.0263(13) 0.0007(11) 0.0072(10) -0.0006(11)
C13D 0.0299(13) 0.0157(15) 0.0227(12) 0.0056(10) 0.0131(10) 0.0079(11)
C14D 0.0350(15) 0.0194(17) 0.0246(13) 0.0024(10) 0.0110(11) 0.0059(12)
C15D 0.056(2) 0.029(2) 0.0231(14) 0.0074(12) 0.0139(13) 0.0115(16)
C16D 0.066(2) 0.025(2) 0.0360(17) 0.0135(13) 0.0236(16) 0.0107(17)
C17D 0.057(2) 0.0184(19) 0.0406(18) 0.0032(13) 0.0169(16) 0.0009(15)
C18D 0.0397(16) 0.0189(17) 0.0281(14) 0.0001(11) 0.0101(12) 0.0006(13)
N1 0.0231(11) 0.0175(13) 0.0180(10) 0.0005(8) 0.0040(8) -0.0015(9)
C71 0.0277(14) 0.0218(17) 0.0308(14) -0.0031(11) 0.0110(12) -0.0005(12)
C72 0.0217(15) 0.036(2) 0.078(3) -0.033(2) 0.0038(16) -0.0009(14)
C73 0.031(3) 0.035(4) 0.055(4) 0.010(3) 0.004(3) -0.002(3)
C74 0.036(3) 0.035(5) 0.070(5) 0.010(3) 0.004(3) -0.009(3)
C75 0.024(3) 0.043(5) 0.040(4) -0.011(4) 0.002(3) -0.002(3)
C76 0.032(4) 0.061(6) 0.053(5) 0.020(4) -0.002(4) 0.003(4)
C77 0.030(3) 0.052(5) 0.048(4) 0.018(3) 0.001(3) -0.002(3)
C72A 0.0217(15) 0.036(2) 0.078(3) -0.033(2) 0.0038(16) -0.0009(14)
C73A 0.024(3) 0.036(5) 0.043(4) -0.015(3) 0.002(3) 0.002(3)
C74A 0.019(4) 0.045(7) 0.070(8) -0.026(6) 0.004(4) 0.000(4)
C75A 0.029(5) 0.036(6) 0.069(8) -0.027(6) -0.018(5) 0.009(4)
C76A 0.038(4) 0.035(5) 0.036(4) -0.008(3) -0.013(3) 0.009(3)
C77A 0.031(4) 0.028(4) 0.027(3) -0.003(3) -0.007(3) 0.003(3)
N2 0.0211(10) 0.0176(13) 0.0191(10) 0.0038(8) 0.0046(8) 0.0058(9)
C78 0.0270(14) 0.0255(18) 0.0266(14) 0.0043(11) 0.0068(11) 0.0067(12)
C79 0.0242(13) 0.037(2) 0.0270(14) 0.0074(12) 0.0026(11) 0.0074(13)
C80 0.0272(15) 0.041(2) 0.0377(17) 0.0031(14) 0.0036(13) 0.0061(14)
C81 0.0286(16) 0.055(3) 0.0389(18) -0.0026(16) 0.0004(13) 0.0039(15)
C82 0.0338(17) 0.062(3) 0.0418(19) 0.0135(17) -0.0061(15) 0.0092(18)
C83 0.054(2) 0.050(3) 0.057(2) 0.0138(19) -0.0135(19) 0.019(2)
C84 0.044(2) 0.042(2) 0.047(2) 0.0053(16) -0.0080(16) 0.0134(17)
Cl1 0.0389(4) 0.0430(6) 0.0492(5) -0.0063(4) 0.0129(4) -0.0086(4)
Cl2 0.0441(5) 0.0674(8) 0.0467(5) 0.0059(5) -0.0019(4) -0.0038(5)
C01 0.0364(17) 0.035(2) 0.0457(19) -0.0058(15) 0.0150(14) 0.0023(15)
C02 0.0417(19) 0.051(3) 0.045(2) -0.0036(17) 0.0112(16) -0.0029(17)
C03 0.073(3) 0.093(5) 0.063(3) -0.019(3) 0.028(2) -0.044(3)
C04 0.128(5) 0.101(6) 0.074(4) -0.019(3) 0.058(4) -0.063(4)
C05 0.135(6) 0.111(6) 0.048(3) -0.014(3) 0.042(3) -0.051(4)
C06 0.075(3) 0.072(4) 0.042(2) -0.013(2) 0.020(2) -0.020(3)
Cl3 0.0456(5) 0.0828(9) 0.0376(5) -0.0128(5) 0.0122(4) -0.0199(5)
Cl4 0.0495(6) 0.0733(9) 0.0791(8) -0.0022(6) 0.0055(5) 0.0174(6)
C07 0.0345(16) 0.049(2) 0.0283(15) 0.0006(14) 0.0072(13) -0.0073(15)
C08 0.0385(18) 0.051(3) 0.0376(18) 0.0054(15) 0.0095(14) 0.0008(16)
C09 0.049(2) 0.048(3) 0.0404(19) 0.0040(16) 0.0041(16) -0.0092(18)
C010 0.043(2) 0.064(3) 0.0380(19) 0.0208(18) -0.0044(15) -0.0098(19)
C011 0.046(2) 0.063(3) 0.059(3) 0.020(2) 0.0030(18) 0.012(2)
C012 0.060(2) 0.050(3) 0.049(2) 0.0058(18) 0.0144(19) 0.008(2)

loop_
_atom_type_symbol
_atom_type_description
_atom_type_scat_dispersion_real
_atom_type_scat_dispersion_imag
_atom_type_scat_source
C C 0.0033 0.0016 'International Tables Vol C Tables 4.2.6.8 and 6.1.1.4'
H H 0.0000 0.0000 'International Tables Vol C Tables 4.2.6.8 and 6.1.1.4'
N N 0.0061 0.0033 'International Tables Vol C Tables 4.2.6.8 and 6.1.1.4'
P P 0.1023 0.0942 'International Tables Vol C Tables 4.2.6.8 and 6.1.1.4'
Cl Cl 0.1484 0.1585 'International Tables Vol C Tables 4.2.6.8 and 6.1.1.4'
Co Co 0.2540 1.4270 'International Tables Vol C Tables 4.2.6.8 and 6.1.1.4'

loop_
_geom_angle_atom_site_label_1
_geom_angle_atom_site_label_2
_geom_angle_atom_site_label_3
_geom_angle
N1 Co1 C1A 97.49(10)
N1 Co1 C1B 96.38(10)
C1A Co1 C1B 86.57(10)
N1 Co1 C9A 95.36(10)
C1A Co1 C9A 41.20(9)
C1B Co1 C9A 127.54(10)
N1 Co1 C9B 94.22(10)
C1A Co1 C9B 127.20(10)
C1B Co1 C9B 40.91(9)
C9A Co1 C9B 166.03(10)
N1 Co1 P1 104.65(7)
C1A Co1 P1 132.03(7)
C1B Co1 P1 131.18(7)
C9A Co1 P1 94.10(7)
C9B Co1 P1 93.29(7)
N2 Co2 C3A 97.09(9)
N2 Co2 C3B 97.11(10)
C3A Co2 C3B 86.67(10)
N2 Co2 C15B 96.67(9)
C3A Co2 C15B 126.95(11)
C3B Co2 C15B 40.82(10)
N2 Co2 C15A 95.71(9)
C3A Co2 C15A 40.51(11)
C3B Co2 C15A 126.81(10)
C15B Co2 C15A 163.71(10)
N2 Co2 P2 101.05(7)
C3A Co2 P2 130.82(8)
C3B Co2 P2 134.82(7)
C15B Co2 P2 95.83(8)
C15A Co2 P2 92.14(8)
C2A C1A C9A 118.7(2)
C2A C1A C5A 105.5(2)
C9A C1A C5A 118.7(2)
C2A C1A Co1 120.07(16)
C9A C1A Co1 71.64(14)
C5A C1A Co1 120.01(18)
C12A C2A C1A 122.4(2)
C12A C2A C3A 121.2(2)
C1A C2A C3A 109.7(2)
C15A C3A C4A 118.9(2)
C15A C3A C2A 118.8(2)
C4A C3A C2A 104.5(2)
C15A C3A Co2 72.82(14)
C4A C3A Co2 119.53(16)
C2A C3A Co2 120.77(16)
C18A C4A C5A 120.9(2)
C18A C4A C3A 121.0(3)
C5A C4A C3A 109.7(2)
C6A C5A C4A 120.5(2)
C6A C5A C1A 122.0(2)
C4A C5A C1A 109.0(2)
C5A C6A C20A 119.3(3)
C5A C6A C7A 119.4(2)
C20A C6A C7A 108.3(2)
C8A C7A C22A 120.6(2)
C8A C7A C6A 120.2(2)
C22A C7A C6A 107.0(2)
C7A C8A C25A 119.3(2)
C7A C8A C9A 122.1(2)
C25A C8A C9A 108.6(2)
C1A C9A C10A 117.1(2)
C1A C9A C8A 117.0(2)
C10A C9A C8A 105.0(2)
C1A C9A Co1 67.16(13)
C10A C9A Co1 124.05(17)
C8A C9A Co1 122.64(19)
C11A C10A C26A 119.3(2)
C11A C10A C9A 122.0(2)
C26A C10A C9A 109.4(2)
C10A C11A C29A 120.7(2)
C10A C11A C12A 120.5(2)
C29A C11A C12A 107.3(2)
C2A C12A C13A 120.3(2)
C2A C12A C11A 119.0(2)
C13A C12A C11A 108.3(2)
C14A C13A C12A 120.4(2)
C14A C13A C30A 120.3(3)
C12A C13A C30A 107.9(2)
C13A C14A C33A 118.8(2)
C13A C14A C15A 121.5(3)
C33A C14A C15A 109.7(2)
C3A C15A C14A 117.5(2)
C3A C15A C16A 117.3(2)
C14A C15A C16A 104.4(2)
C3A C15A Co2 66.67(13)
C14A C15A Co2 124.36(16)
C16A C15A Co2 122.96(17)
C17A C16A C34A 119.6(2)
C17A C16A C15A 122.0(3)
C34A C16A C15A 109.2(2)
C16A C17A C18A 120.3(2)
C16A C17A C37A 119.9(3)
C18A C17A C37A 107.9(3)
C4A C18A C17A 120.0(2)
C4A C18A C19A 118.6(3)
C17A C18A C19A 108.8(2)
C20A C19A C18A 120.5(2)
C20A C19A C38A 120.4(3)
C18A C19A C38A 107.0(3)
C19A C20A C6A 120.2(2)
C19A C20A C21A 119.9(3)
C6A C20A C21A 107.8(2)
C40A C21A C22A 120.4(3)
C40A C21A C20A 120.0(3)
C22A C21A C20A 108.2(2)
C23A C22A C21A 120.1(3)
C23A C22A C7A 119.7(3)
C21A C22A C7A 108.7(2)
C22A C23A C24A 119.9(2)
C22A C23A C42A 119.4(3)
C24A C23A C42A 108.3(3)
C25A C24A C23A 119.8(3)
C25A C24A C44A 119.4(3)
C23A C24A C44A 108.8(3)
C24A C25A C26A 120.0(3)
C24A C25A C8A 120.7(3)
C26A C25A C8A 108.6(2)
C27A C26A C25A 120.4(2)
C27A C26A C10A 120.5(3)
C25A C26A C10A 107.9(2)
C26A C27A C28A 119.8(2)
C26A C27A C45A 119.7(3)
C28A C27A C45A 108.1(3)
C29A C28A C27A 119.5(3)
C29A C28A C47A 119.4(3)
C27A C28A C47A 108.4(2)
C28A C29A C11A 120.1(3)
C28A C29A C30A 120.5(3)
C11A C29A C30A 108.3(2)
C31A C30A C29A 120.0(2)
C31A C30A C13A 120.7(3)
C29A C30A C13A 108.2(2)
C30A C31A C32A 119.3(2)
C30A C31A C48A 119.3(3)
C32A C31A C48A 108.3(3)
C33A C32A C31A 120.1(3)
C33A C32A C50A 119.1(3)
C31A C32A C50A 108.4(2)
C32A C33A C34A 120.3(2)
C32A C33A C14A 120.7(3)
C34A C33A C14A 107.9(2)
C35A C34A C33A 120.3(3)
C35A C34A C16A 120.3(3)
C33A C34A C16A 108.3(2)
C34A C35A C36A 119.8(3)
C34A C35A C51A 119.3(3)
C36A C35A C51A 108.6(2)
C37A C36A C35A 119.7(2)
C37A C36A C53A 119.6(3)
C35A C36A C53A 108.0(3)
C36A C37A C38A 120.6(3)
C36A C37A C17A 120.5(3)
C38A C37A C17A 107.6(3)
C39A C38A C37A 119.9(3)
C39A C38A C19A 119.6(3)
C37A C38A C19A 108.7(2)
C38A C39A C40A 120.0(3)
C38A C39A C54A 119.4(3)
C40A C39A C54A 108.2(3)
C21A C40A C39A 120.0(3)
C21A C40A C41A 120.1(3)
C39A C40A C41A 107.7(3)
C42A C41A C55A 119.9(3)
C42A C41A C40A 119.6(3)
C55A C41A C40A 108.6(3)
C41A C42A C43A 119.4(3)
C41A C42A C23A 120.4(3)
C43A C42A C23A 107.8(3)
C57A C43A C42A 120.3(3)
C57A C43A C44A 119.9(3)
C42A C43A C44A 107.8(3)
C45A C44A C24A 120.5(2)
C45A C44A C43A 119.8(3)
C24A C44A C43A 107.3(3)
C44A C45A C46A 120.3(3)
C44A C45A C27A 120.1(3)
C46A C45A C27A 107.9(3)
C58A C46A C45A 119.9(3)
C58A C46A C47A 119.7(3)
C45A C46A C47A 108.3(3)
C48A C47A C28A 120.1(3)
C48A C47A C46A 120.3(3)
C28A C47A C46A 107.3(3)
C47A C48A C49A 119.8(3)
C47A C48A C31A 120.6(3)
C49A C48A C31A 107.6(3)
C59A C49A C48A 120.5(3)
C59A C49A C50A 119.6(3)
C48A C49A C50A 107.9(2)
C51A C50A C32A 120.6(3)
C51A C50A C49A 120.0(3)
C32A C50A C49A 107.7(3)
C50A C51A C52A 120.5(3)
C50A C51A C35A 120.3(2)
C52A C51A C35A 107.1(3)
C60A C52A C53A 120.2(3)
C60A C52A C51A 119.5(3)
C53A C52A C51A 108.4(2)
C54A C53A C52A 120.4(3)
C54A C53A C36A 119.9(3)
C52A C53A C36A 107.8(3)
C53A C54A C39A 120.7(3)
C53A C54A C55A 120.2(3)
C39A C54A C55A 107.3(3)
C56A C55A C41A 120.8(3)
C56A C55A C54A 119.3(3)
C41A C55A C54A 108.2(3)
C55A C56A C57A 119.3(3)
C55A C56A C60A 120.5(3)
C57A C56A C60A 107.9(3)
C43A C57A C56A 120.3(3)
C43A C57A C58A 120.3(3)
C56A C57A C58A 107.6(3)
C46A C58A C59A 119.8(3)
C46A C58A C57A 119.7(3)
C59A C58A C57A 108.2(3)
C49A C59A C60A 120.4(3)
C49A C59A C58A 119.8(3)
C60A C59A C58A 108.1(3)
C52A C60A C59A 120.1(3)
C52A C60A C56A 119.5(3)
C59A C60A C56A 108.2(3)
C2B C1B C9B 118.7(2)
C2B C1B C5B 105.3(2)
C9B C1B C5B 118.5(2)
C2B C1B Co1 118.32(16)
C9B C1B Co1 72.09(13)
C5B C1B Co1 121.97(17)
C12B C2B C1B 122.0(2)
C12B C2B C3B 121.8(2)
C1B C2B C3B 109.5(2)
C15B C3B C4B 119.0(2)
C15B C3B C2B 118.6(2)
C4B C3B C2B 105.0(2)
C15B C3B Co2 71.63(15)
C4B C3B Co2 120.14(17)
C2B C3B Co2 120.47(17)
C18B C4B C5B 120.9(2)
C18B C4B C3B 121.7(2)
C5B C4B C3B 109.1(2)
C6B C5B C4B 119.9(2)
C6B C5B C1B 122.2(2)
C4B C5B C1B 109.4(2)
C5B C6B C20B 119.8(3)
C5B C6B C7B 119.4(2)
C20B C6B C7B 108.3(2)
C8B C7B C22B 120.5(2)
C8B C7B C6B 120.0(2)
C22B C7B C6B 107.6(2)
C7B C8B C25B 119.2(2)
C7B C8B C9B 122.5(2)
C25B C8B C9B 109.1(2)
C1B C9B C10B 117.2(2)
C1B C9B C8B 116.8(2)
C10B C9B C8B 104.9(2)
C1B C9B Co1 67.00(13)
C10B C9B Co1 121.93(17)
C8B C9B Co1 124.96(17)
C11B C10B C26B 119.6(2)
C11B C10B C9B 121.7(2)
C26B C10B C9B 109.1(2)
C10B C11B C29B 120.5(2)
C10B C11B C12B 120.5(2)
C29B C11B C12B 107.5(2)
C2B C12B C13B 119.8(2)
C2B C12B C11B 119.5(2)
C13B C12B C11B 107.9(2)
C14B C13B C30B 120.4(2)
C14B C13B C12B 120.3(2)
C30B C13B C12B 107.7(2)
C13B C14B C33B 118.9(2)
C13B C14B C15B 121.6(2)
C33B C14B C15B 109.5(2)
C3B C15B C14B 117.4(2)
C3B C15B C16B 116.9(2)
C14B C15B C16B 104.8(2)
C3B C15B Co2 67.55(14)
C14B C15B Co2 123.85(17)
C16B C15B Co2 122.67(17)
C17B C16B C34B 119.6(2)
C17B C16B C15B 122.3(2)
C34B C16B C15B 108.6(2)
C16B C17B C37B 120.3(2)
C16B C17B C18B 120.2(2)
C37B C17B C18B 107.2(3)
C4B C18B C19B 119.4(3)
C4B C18B C17B 119.4(2)
C19B C18B C17B 108.3(2)
C20B C19B C18B 120.0(2)
C20B C19B C38B 120.4(3)
C18B C19B C38B 107.7(3)
C19B C20B C6B 120.0(3)
C19B C20B C21B 120.0(3)
C6B C20B C21B 107.7(2)
C40B C21B C22B 120.0(3)
C40B C21B C20B 119.7(3)
C22B C21B C20B 108.4(2)
C23B C22B C21B 120.3(3)
C23B C22B C7B 120.0(3)
C21B C22B C7B 108.0(3)
C22B C23B C24B 119.5(2)
C22B C23B C42B 119.5(3)
C24B C23B C42B 108.3(2)
C25B C24B C23B 120.1(2)
C25B C24B C44B 119.6(3)
C23B C24B C44B 108.4(2)
C24B C25B C26B 120.2(2)
C24B C25B C8B 120.7(2)
C26B C25B C8B 107.7(2)
C27B C26B C10B 120.5(3)
C27B C26B C25B 120.2(2)
C10B C26B C25B 108.5(2)
C26B C27B C28B 119.8(2)
C26B C27B C45B 119.6(3)
C28B C27B C45B 108.2(2)
C29B C28B C27B 119.5(2)
C29B C28B C47B 119.4(3)
C27B C28B C47B 108.8(2)
C28B C29B C11B 120.1(3)
C28B C29B C30B 120.3(2)
C11B C29B C30B 108.6(2)
C31B C30B C29B 120.4(2)
C31B C30B C13B 120.3(2)
C29B C30B C13B 108.3(2)
C30B C31B C32B 119.5(2)
C30B C31B C48B 119.2(3)
C32B C31B C48B 108.7(2)
C33B C32B C31B 120.0(2)
C33B C32B C50B 119.7(2)
C31B C32B C50B 107.7(3)
C32B C33B C34B 120.4(2)
C32B C33B C14B 120.9(2)
C34B C33B C14B 107.8(2)
C35B C34B C33B 119.8(2)
C35B C34B C16B 120.6(3)
C33B C34B C16B 108.6(2)
C34B C35B C36B 119.3(2)
C34B C35B C51B 119.6(3)
C36B C35B C51B 108.5(3)
C37B C36B C35B 119.8(2)
C37B C36B C53B 119.8(3)
C35B C36B C53B 107.9(3)
C36B C37B C38B 120.3(3)
C36B C37B C17B 120.3(3)
C38B C37B C17B 108.3(2)
C39B C38B C37B 120.1(3)
C39B C38B C19B 119.7(3)
C37B C38B C19B 108.6(2)
C38B C39B C40B 120.0(3)
C38B C39B C54B 119.4(3)
C40B C39B C54B 108.2(3)
C21B C40B C39B 120.2(3)
C21B C40B C41B 119.6(3)
C39B C40B C41B 108.0(3)
C42B C41B C55B 120.1(3)
C42B C41B C40B 120.4(3)
C55B C41B C40B 107.7(3)
C41B C42B C23B 120.2(3)
C41B C42B C43B 119.8(3)
C23B C42B C43B 108.0(2)
C57B C43B C44B 119.8(3)
C57B C43B C42B 120.3(3)
C44B C43B C42B 107.6(2)
C45B C44B C43B 120.0(3)
C45B C44B C24B 120.3(2)
C43B C44B C24B 107.8(2)
C44B C45B C46B 120.2(2)
C44B C45B C27B 120.2(2)
C46B C45B C27B 107.6(3)
C58B C46B C45B 119.8(3)
C58B C46B C47B 119.6(3)
C45B C46B C47B 108.2(2)
C48B C47B C28B 120.5(3)
C48B C47B C46B 120.0(2)
C28B C47B C46B 107.2(3)
C47B C48B C49B 120.6(3)
C47B C48B C31B 120.1(2)
C49B C48B C31B 107.3(2)
C59B C49B C48B 119.4(3)
C59B C49B C50B 120.1(3)
C48B C49B C50B 108.2(2)
C51B C50B C49B 120.5(3)
C51B C50B C32B 119.9(3)
C49B C50B C32B 108.1(2)
C50B C51B C35B 120.6(2)
C50B C51B C52B 119.6(3)
C35B C51B C52B 107.5(3)
C60B C52B C53B 119.6(3)
C60B C52B C51B 120.1(3)
C53B C52B C51B 108.0(2)
C54B C53B C52B 120.5(3)
C54B C53B C36B 119.8(3)
C52B C53B C36B 108.1(3)
C53B C54B C55B 120.0(3)
C53B C54B C39B 120.6(3)
C55B C54B C39B 107.8(3)
C56B C55B C54B 120.0(3)
C56B C55B C41B 120.0(3)
C54B C55B C41B 108.3(3)
C55B C56B C60B 119.7(3)
C55B C56B C57B 119.8(3)
C60B C56B C57B 108.4(3)
C43B C57B C58B 120.4(3)
C43B C57B C56B 120.1(3)
C58B C57B C56B 107.4(3)
C46B C58B C59B 119.9(3)
C46B C58B C57B 119.8(3)
C59B C58B C57B 108.2(3)
C49B C59B C60B 119.8(3)
C49B C59B C58B 120.6(3)
C60B C59B C58B 107.9(3)
C52B C60B C56B 120.1(3)
C52B C60B C59B 119.9(3)
C56B C60B C59B 108.1(3)
C1C P1 C13C 107.77(12)
C1C P1 C7C 99.44(13)
C13C P1 C7C 104.18(12)
C1C P1 Co1 119.19(9)
C13C P1 Co1 106.47(8)
C7C P1 Co1 118.53(9)
C2C C1C C6C 118.5(3)
C2C C1C P1 119.9(2)
C6C C1C P1 121.5(2)
C3C C2C C1C 121.0(3)
C2C C3C C4C 119.7(3)
C5C C4C C3C 119.6(3)
C6C C5C C4C 120.8(3)
C5C C6C C1C 120.3(3)
C12C C7C C8C 119.2(3)
C12C C7C P1 124.5(2)
C8C C7C P1 116.3(2)
C9C C8C C7C 120.5(3)
C10C C9C C8C 119.8(3)
C9C C10C C11C 120.3(3)
C12C C11C C10C 120.2(3)
C7C C12C C11C 119.9(3)
C18C C13C C14C 119.4(2)
C18C C13C P1 115.45(19)
C14C C13C P1 125.1(2)
C13C C14C C15C 119.2(3)
C16C C15C C14C 120.8(3)
C15C C16C C17C 120.1(3)
C16C C17C C18C 119.3(3)
C13C C18C C17C 121.2(3)
C7D P2 C13D 104.60(13)
C7D P2 C1D 104.77(11)
C13D P2 C1D 100.53(12)
C7D P2 Co2 106.52(9)
C13D P2 Co2 120.97(10)
C1D P2 Co2 117.76(9)
C6D C1D C2D 119.3(2)
C6D C1D P2 124.07(19)
C2D C1D P2 116.63(19)
C3D C2D C1D 120.3(2)
C4D C3D C2D 120.0(2)
C3D C4D C5D 120.0(2)
C4D C5D C6D 120.1(3)
C1D C6D C5D 120.2(2)
C12D C7D C8D 119.3(2)
C12D C7D P2 123.7(2)
C8D C7D P2 116.6(2)
C9D C8D C7D 120.0(3)
C10D C9D C8D 120.0(3)
C11D C10D C9D 120.1(3)
C10D C11D C12D 120.7(3)
C7D C12D C11D 119.8(3)
C14D C13D C18D 119.0(3)
C14D C13D P2 121.4(2)
C18D C13D P2 119.5(2)
C13D C14D C15D 120.5(3)
C16D C15D C14D 120.1(3)
C15D C16D C17D 120.3(3)
C16D C17D C18D 119.5(3)
C17D C18D C13D 120.6(3)
C71 N1 Co1 162.0(2)
N1 C71 C72 175.7(3)
C77 C72 C71 126.8(5)
C77 C72 C73 121.6(5)
C71 C72 C73 110.4(4)
C74 C73 C72 115.0(6)
C73 C74 C75 120.0(8)
C76 C75 C74 120.3(7)
C75 C76 C77 119.8(7)
C72 C77 C76 123.0(7)
C73A C74A C75A 120.0(9)
C76A C75A C74A 120.1(9)
C75A C76A C77A 121.5(8)
C78 N2 Co2 168.2(2)
N2 C78 C79 176.9(3)
C84 C79 C80 120.5(3)
C84 C79 C78 119.5(3)
C80 C79 C78 119.9(3)
C81 C80 C79 119.1(3)
C82 C81 C80 120.3(4)
C83 C82 C81 119.8(3)
C82 C83 C84 121.2(4)
C79 C84 C83 119.0(4)
C06 C01 C02 120.6(4)
C06 C01 Cl1 118.7(3)
C02 C01 Cl1 120.7(3)
C01 C02 C03 119.5(4)
C01 C02 Cl2 121.6(3)
C03 C02 Cl2 118.9(3)
C04 C03 C02 120.3(5)
C03 C04 C05 119.9(5)
C06 C05 C04 119.9(5)
C01 C06 C05 119.7(5)
C012 C07 C08 119.8(3)
C012 C07 Cl3 119.9(3)
C08 C07 Cl3 120.3(3)
C09 C08 C07 119.7(4)
C09 C08 Cl4 119.2(3)
C07 C08 Cl4 121.1(3)
C08 C09 C010 120.4(4)
C09 C010 C011 120.3(4)
C010 C011 C012 119.4(4)
C07 C012 C011 120.3(4)

loop_
_geom_bond_atom_site_label_1
_geom_bond_atom_site_label_2
_geom_bond_distance
Co1 N1 1.998(2)
Co1 C1A 2.048(3)
Co1 C1B 2.058(2)
Co1 C9A 2.110(2)
Co1 C9B 2.128(2)
Co1 P1 2.2707(7)
Co2 N2 2.002(2)
Co2 C3A 2.045(2)
Co2 C3B 2.057(3)
Co2 C15B 2.112(2)
Co2 C15A 2.127(2)
Co2 P2 2.2675(8)
C1A C2A 1.463(4)
C1A C9A 1.464(3)
C1A C5A 1.472(3)
C2A C12A 1.383(4)
C2A C3A 1.479(3)
C3A C15A 1.446(4)
C3A C4A 1.474(3)
C4A C18A 1.398(3)
C4A C5A 1.427(4)
C5A C6A 1.386(4)
C6A C20A 1.447(4)
C6A C7A 1.470(4)
C7A C8A 1.382(4)
C7A C22A 1.449(4)
C8A C25A 1.443(4)
C8A C9A 1.486(3)
C9A C10A 1.469(4)
C10A C11A 1.388(4)
C10A C26A 1.445(3)
C11A C29A 1.447(4)
C11A C12A 1.464(3)
C12A C13A 1.443(4)
C13A C14A 1.389(4)
C13A C30A 1.450(3)
C14A C33A 1.450(4)
C14A C15A 1.480(4)
C15A C16A 1.483(3)
C16A C17A 1.377(4)
C16A C34A 1.454(4)
C17A C18A 1.446(5)
C17A C37A 1.450(4)
C18A C19A 1.448(4)
C19A C20A 1.386(4)
C19A C38A 1.454(4)
C20A C21A 1.452(4)
C21A C40A 1.396(4)
C21A C22A 1.446(4)
C22A C23A 1.403(4)
C23A C24A 1.431(4)
C23A C42A 1.456(4)
C24A C25A 1.403(4)
C24A C44A 1.459(4)
C25A C26A 1.442(4)
C26A C27A 1.404(4)
C27A C28A 1.445(5)
C27A C45A 1.451(4)
C28A C29A 1.398(4)
C28A C47A 1.452(4)
C29A C30A 1.449(4)
C30A C31A 1.392(4)
C31A C32A 1.434(4)
C31A C48A 1.461(4)
C32A C33A 1.403(4)
C32A C50A 1.451(4)
C33A C34A 1.438(4)
C34A C35A 1.395(4)
C35A C36A 1.434(5)
C35A C51A 1.457(4)
C36A C37A 1.393(5)
C36A C53A 1.461(4)
C37A C38A 1.448(5)
C38A C39A 1.401(4)
C39A C40A 1.449(5)
C39A C54A 1.456(5)
C40A C41A 1.450(4)
C41A C42A 1.400(4)
C41A C55A 1.436(5)
C42A C43A 1.456(5)
C43A C57A 1.382(5)
C43A C44A 1.459(4)
C44A C45A 1.387(5)
C45A C46A 1.446(5)
C46A C58A 1.400(4)
C46A C47A 1.459(4)
C47A C48A 1.383(5)
C48A C49A 1.448(4)
C49A C59A 1.395(4)
C49A C50A 1.459(4)
C50A C51A 1.376(5)
C51A C52A 1.457(4)
C52A C60A 1.397(4)
C52A C53A 1.441(5)
C53A C54A 1.385(5)
C54A C55A 1.459(4)
C55A C56A 1.393(5)
C56A C57A 1.451(4)
C56A C60A 1.454(5)
C57A C58A 1.451(5)
C58A C59A 1.450(4)
C59A C60A 1.439(5)
C1B C2B 1.462(4)
C1B C9B 1.465(3)
C1B C5B 1.474(3)
C2B C12B 1.375(3)
C2B C3B 1.477(3)
C3B C15B 1.455(3)
C3B C4B 1.475(3)
C4B C18B 1.387(3)
C4B C5B 1.427(4)
C5B C6B 1.386(4)
C6B C20B 1.443(4)
C6B C7B 1.463(4)
C7B C8B 1.387(4)
C7B C22B 1.451(4)
C8B C25B 1.448(4)
C8B C9B 1.479(4)
C9B C10B 1.474(3)
C10B C11B 1.378(4)
C10B C26B 1.441(4)
C11B C29B 1.444(3)
C11B C12B 1.464(4)
C12B C13B 1.455(4)
C13B C14B 1.392(4)
C13B C30B 1.448(4)
C14B C33B 1.447(3)
C14B C15B 1.476(3)
C15B C16B 1.487(3)
C16B C17B 1.376(4)
C16B C34B 1.447(4)
C17B C37B 1.451(4)
C17B C18B 1.469(4)
C18B C19B 1.441(4)
C19B C20B 1.388(4)
C19B C38B 1.454(4)
C20B C21B 1.454(4)
C21B C40B 1.398(4)
C21B C22B 1.448(4)
C22B C23B 1.406(4)
C23B C24B 1.437(4)
C23B C42B 1.451(4)
C24B C25B 1.398(4)
C24B C44B 1.457(4)
C25B C26B 1.445(4)
C26B C27B 1.402(4)
C27B C28B 1.436(4)
C27B C45B 1.455(4)
C28B C29B 1.400(4)
C28B C47B 1.454(4)
C29B C30B 1.445(4)
C30B C31B 1.399(4)
C31B C32B 1.438(4)
C31B C48B 1.463(4)
C32B C33B 1.396(4)
C32B C50B 1.458(4)
C33B C34B 1.442(4)
C34B C35B 1.402(4)
C35B C36B 1.442(4)
C35B C51B 1.455(4)
C36B C37B 1.393(4)
C36B C53B 1.454(4)
C37B C38B 1.439(5)
C38B C39B 1.398(4)
C39B C40B 1.449(5)
C39B C54B 1.453(4)
C40B C41B 1.458(4)
C41B C42B 1.392(4)
C41B C55B 1.453(5)
C42B C43B 1.458(4)
C43B C57B 1.385(4)
C43B C44B 1.456(4)
C44B C45B 1.388(4)
C45B C46B 1.453(4)
C46B C58B 1.392(4)
C46B C47B 1.457(4)
C47B C48B 1.387(4)
C48B C49B 1.450(4)
C49B C59B 1.386(4)
C49B C50B 1.452(4)
C50B C51B 1.379(4)
C51B C52B 1.457(4)
C52B C60B 1.395(4)
C52B C53B 1.450(4)
C53B C54B 1.380(5)
C54B C55B 1.451(4)
C55B C56B 1.398(4)
C56B C60B 1.448(5)
C56B C57B 1.457(4)
C57B C58B 1.456(4)
C58B C59B 1.454(4)
C59B C60B 1.452(4)
P1 C1C 1.819(3)
P1 C13C 1.829(3)
P1 C7C 1.830(3)
C1C C2C 1.392(4)
C1C C6C 1.416(4)
C2C C3C 1.381(5)
C3C C4C 1.397(5)
C4C C5C 1.389(5)
C5C C6C 1.365(5)
C7C C12C 1.388(4)
C7C C8C 1.404(4)
C8C C9C 1.388(4)
C9C C10C 1.376(5)
C10C C11C 1.392(5)
C11C C12C 1.390(4)
C13C C18C 1.382(4)
C13C C14C 1.395(4)
C14C C15C 1.400(4)
C15C C16C 1.373(5)
C16C C17C 1.388(4)
C17C C18C 1.389(4)
P2 C7D 1.830(3)
P2 C13D 1.832(3)
P2 C1D 1.834(2)
C1D C6D 1.383(4)
C1D C2D 1.401(4)
C2D C3D 1.388(4)
C3D C4D 1.381(4)
C4D C5D 1.389(4)
C5D C6D 1.393(4)
C7D C12D 1.386(4)
C7D C8D 1.396(4)
C8D C9D 1.389(4)
C9D C10D 1.385(5)
C10D C11D 1.363(5)
C11D C12D 1.394(4)
C13D C14D 1.387(4)
C13D C18D 1.400(4)
C14D C15D 1.398(4)
C15D C16D 1.380(6)
C16D C17D 1.391(5)
C17D C18D 1.394(5)
N1 C71 1.140(4)
C71 C72 1.441(4)
C72 C77 1.206(8)
C72 C73 1.530(9)
C73 C74 1.381(9)
C74 C75 1.391(11)
C75 C76 1.366(14)
C76 C77 1.388(11)
C73A C74A 1.389(12)
C74A C75A 1.391(18)
C75A C76A 1.371(16)
C76A C77A 1.401(10)
N2 C78 1.142(4)
C78 C79 1.444(4)
C79 C84 1.378(5)
C79 C80 1.393(5)
C80 C81 1.389(5)
C81 C82 1.380(6)
C82 C83 1.366(6)
C83 C84 1.387(5)
Cl1 C01 1.717(4)
Cl2 C02 1.722(4)
C01 C06 1.377(6)
C01 C02 1.385(5)
C02 C03 1.394(7)
C03 C04 1.365(8)
C04 C05 1.401(9)
C05 C06 1.384(8)
Cl3 C07 1.734(3)
Cl4 C08 1.737(4)
C07 C012 1.380(6)
C07 C08 1.386(6)
C08 C09 1.372(5)
C09 C010 1.375(6)
C010 C011 1.381(7)
C011 C012 1.382(7)
